data_2235083
loop_
_publ_author_name
'Zhang, Jing-Jing'
'Hu, Feng'
'Duan, Tai-Ke'
'Chen, Qun'
'Zhang, Qian-Feng'

_publ_section_title
;
 Bis[(diphenylphosphanylmethyl)diphenylphosphane
 sulfide-\k^2^<i>P</i>,<i>S</i>]copper(I) hexafluoridophosphate
;
_journal_coeditor_code HY2551
_journal_issue 6
_journal_name_full 'Acta Crystallographica Section E'
_journal_page_first m841
_journal_paper_doi 10.1107/S160053681202346X
_journal_volume 68
_journal_year 2012
_chemical_formula_iupac '[Cu (C25 H22 P2 S)2] P F6'
_chemical_formula_moiety 'C50 H44 Cu P4 S2 +, F6 P -'
_chemical_formula_sum 'C50 H44 Cu F6 P5 S2'
_chemical_formula_weight 1041.39
_chemical_name_systematic
;
Bis[(diphenylphosphanylmethyl)diphenylphosphane
sulfide-\k^2^<i>P</i>,<i>S</i>]copper(I) hexafluoridophosphate
;
_space_group_IT_number 54
_symmetry_cell_setting orthorhombic
_symmetry_space_group_name_Hall '-P 2a 2ac'
_symmetry_space_group_name_H-M 'P c c a'
_atom_sites_solution_hydrogens geom
_atom_sites_solution_primary direct
_atom_sites_solution_secondary difmap
_audit_creation_method SHELXL-97
_cell_angle_alpha 90.00
_cell_angle_beta 90.00
_cell_angle_gamma 90.00
_cell_formula_units_Z 4
_cell_length_a 20.73(3)
_cell_length_b 12.004(18)
_cell_length_c 19.83(3)
_cell_measurement_reflns_used 2469
_cell_measurement_temperature 296(2)
_cell_measurement_theta_max 24.55
_cell_measurement_theta_min 0.98
_cell_volume 4935(13)
_computing_cell_refinement 'SAINT (Bruker, 2007)'
_computing_data_collection 'APEX2 (Bruker, 2007)'
_computing_data_reduction 'SAINT (Bruker, 2007)'
_computing_molecular_graphics 'SHELXTL (Sheldrick, 2008)'
_computing_publication_material 'SHELXTL (Sheldrick, 2008)'
_computing_structure_refinement 'SHELXL97 (Sheldrick, 2008)'
_computing_structure_solution 'SHELXS97 (Sheldrick, 2008)'
_diffrn_ambient_temperature 296(2)
_diffrn_measured_fraction_theta_full 0.992
_diffrn_measured_fraction_theta_max 0.992
_diffrn_measurement_device_type 'Bruker APEXII CCD'
_diffrn_measurement_method '\f and \w scans'
_diffrn_radiation_monochromator graphite
_diffrn_radiation_source 'fine-focus sealed tube'
_diffrn_radiation_type MoK\a
_diffrn_radiation_wavelength 0.71073
_diffrn_reflns_av_R_equivalents 0.0704
_diffrn_reflns_av_sigmaI/netI 0.0558
_diffrn_reflns_limit_h_max 26
_diffrn_reflns_limit_h_min -26
_diffrn_reflns_limit_k_max 7
_diffrn_reflns_limit_k_min -15
_diffrn_reflns_limit_l_max 25
_diffrn_reflns_limit_l_min -25
_diffrn_reflns_number 27988
_diffrn_reflns_theta_full 27.33
_diffrn_reflns_theta_max 27.33
_diffrn_reflns_theta_min 2.28
_exptl_absorpt_coefficient_mu 0.746
_exptl_absorpt_correction_T_max 0.8836
_exptl_absorpt_correction_T_min 0.8296
_exptl_absorpt_correction_type multi-scan
_exptl_absorpt_process_details '(SADABS; Sheldrick, 1996)'
_exptl_crystal_colour colorless
_exptl_crystal_density_diffrn 1.402
_exptl_crystal_density_method 'not measured'
_exptl_crystal_description block
_exptl_crystal_F_000 2136
_exptl_crystal_size_max 0.26
_exptl_crystal_size_mid 0.22
_exptl_crystal_size_min 0.17
_refine_diff_density_max 0.410
_refine_diff_density_min -0.550
_refine_ls_extinction_method none
_refine_ls_goodness_of_fit_ref 1.027
_refine_ls_hydrogen_treatment constr
_refine_ls_matrix_type full
_refine_ls_number_parameters 290
_refine_ls_number_reflns 5535
_refine_ls_number_restraints 0
_refine_ls_restrained_S_all 1.027
_refine_ls_R_factor_all 0.0942
_refine_ls_R_factor_gt 0.0531
_refine_ls_shift/su_max 0.000
_refine_ls_shift/su_mean 0.000
_refine_ls_structure_factor_coef Fsqd
_refine_ls_weighting_details 'calc w=1/[\s^2^(Fo^2^)+(0.0663P)^2^+1.7941P] where P=(Fo^2^+2Fc^2^)/3'
_refine_ls_weighting_scheme calc
_refine_ls_wR_factor_gt 0.1294
_refine_ls_wR_factor_ref 0.1524
_reflns_number_gt 3424
_reflns_number_total 5535
_reflns_threshold_expression I>2\s(I)
_cod_data_source_file hy2551.cif
_cod_data_source_block I
_cod_database_code 2235083

loop_
_symmetry_equiv_pos_as_xyz
'x, y, z'
'-x+1/2, -y, z'
'-x, y, -z+1/2'
'x+1/2, -y, -z+1/2'
'-x, -y, -z'
'x-1/2, y, -z'
'x, -y, z-1/2'
'-x-1/2, y, z-1/2'

loop_
_atom_site_type_symbol
_atom_site_label
_atom_site_fract_x
_atom_site_fract_y
_atom_site_fract_z
_atom_site_U_iso_or_equiv
_atom_site_adp_type
_atom_site_calc_flag
_atom_site_refinement_flags
_atom_site_occupancy
_atom_site_symmetry_multiplicity
Cu Cu1 0.2500 0.5000 0.08447(3) 0.0570(2) Uani d S 1 2
S S1 0.25626(4) 0.34472(9) 0.00764(4) 0.0673(3) Uani d . 1 1
P P1 0.30722(4) 0.25355(8) 0.07262(4) 0.0545(2) Uani d . 1 1
P P2 0.34846(4) 0.47449(8) 0.13570(4) 0.0571(3) Uani d . 1 1
P P3 0.5000 0.08241(18) 0.2500 0.1137(7) Uani d S 1 2
F F1 0.42534(14) 0.0827(3) 0.2603(2) 0.1813(17) Uani d . 1 1
F F2 0.49237(19) -0.0099(3) 0.1934(2) 0.1708(17) Uani d . 1 1
F F3 0.49046(19) 0.1782(3) 0.1953(2) 0.1685(15) Uani d . 1 1
C C1 0.37539(13) 0.3349(3) 0.10528(16) 0.0591(8) Uani d . 1 1
H H1A 0.4073 0.3444 0.0699 0.071 Uiso calc R 1 1
H H1B 0.3955 0.2947 0.1421 0.071 Uiso calc R 1 1
C C11 0.34201(15) 0.1313(3) 0.03184(16) 0.0602(8) Uani d . 1 1
C C12 0.3884(2) 0.0687(4) 0.0633(2) 0.0860(13) Uani d . 1 1
H H12 0.4014 0.0875 0.1068 0.103 Uiso calc R 1 1
C C13 0.4165(2) -0.0224(4) 0.0314(3) 0.1030(15) Uani d . 1 1
H H13 0.4476 -0.0642 0.0538 0.124 Uiso calc R 1 1
C C14 0.3990(3) -0.0504(5) -0.0318(3) 0.1114(16) Uani d . 1 1
H H14 0.4176 -0.1117 -0.0529 0.134 Uiso calc R 1 1
C C15 0.3543(4) 0.0107(5) -0.0643(3) 0.157(3) Uani d . 1 1
H H15 0.3424 -0.0085 -0.1080 0.188 Uiso calc R 1 1
C C16 0.3256(3) 0.1031(4) -0.0330(2) 0.1212(19) Uani d . 1 1
H H16 0.2953 0.1454 -0.0563 0.145 Uiso calc R 1 1
C C21 0.25957(15) 0.2067(3) 0.14369(17) 0.0640(9) Uani d . 1 1
C C22 0.19323(17) 0.1912(4) 0.1354(2) 0.0852(12) Uani d . 1 1
H H22 0.1741 0.2056 0.0939 0.102 Uiso calc R 1 1
C C23 0.1559(2) 0.1545(4) 0.1891(3) 0.1142(17) Uani d . 1 1
H H23 0.1119 0.1432 0.1832 0.137 Uiso calc R 1 1
C C24 0.1833(3) 0.1347(5) 0.2504(3) 0.122(2) Uani d . 1 1
H H24 0.1577 0.1117 0.2863 0.146 Uiso calc R 1 1
C C25 0.2485(3) 0.1485(5) 0.2599(2) 0.120(2) Uani d . 1 1
H H25 0.2667 0.1338 0.3018 0.144 Uiso calc R 1 1
C C26 0.2877(2) 0.1846(4) 0.20634(18) 0.0879(13) Uani d . 1 1
H H26 0.3318 0.1938 0.2125 0.105 Uiso calc R 1 1
C C31 0.35556(17) 0.4728(4) 0.22775(17) 0.0714(10) Uani d . 1 1
C C32 0.3949(3) 0.4004(5) 0.2639(2) 0.1215(19) Uani d . 1 1
H H32 0.4197 0.3472 0.2418 0.146 Uiso calc R 1 1
C C33 0.3962(4) 0.4097(8) 0.3352(3) 0.175(3) Uani d . 1 1
H H33 0.4208 0.3609 0.3609 0.211 Uiso calc R 1 1
C C34 0.3596(4) 0.4936(8) 0.3663(3) 0.165(3) Uani d . 1 1
H H34 0.3600 0.4988 0.4131 0.198 Uiso calc R 1 1
C C35 0.3239(3) 0.5671(6) 0.3308(2) 0.122(2) Uani d . 1 1
H H35 0.3017 0.6239 0.3527 0.147 Uiso calc R 1 1
C C36 0.32075(18) 0.5565(4) 0.26102(18) 0.0862(13) Uani d . 1 1
H H36 0.2953 0.6055 0.2362 0.103 Uiso calc R 1 1
C C41 0.41620(14) 0.5644(3) 0.10968(17) 0.0621(9) Uani d . 1 1
C C42 0.42341(17) 0.5905(4) 0.0432(2) 0.0885(13) Uani d . 1 1
H H42 0.3951 0.5599 0.0119 0.106 Uiso calc R 1 1
C C43 0.4723(2) 0.6623(5) 0.0204(3) 0.1042(16) Uani d . 1 1
H H43 0.4765 0.6773 -0.0254 0.125 Uiso calc R 1 1
C C44 0.5129(2) 0.7090(4) 0.0646(3) 0.1016(15) Uani d . 1 1
H H44 0.5459 0.7550 0.0494 0.122 Uiso calc R 1 1
C C45 0.5059(2) 0.6893(5) 0.1319(3) 0.1221(19) Uani d . 1 1
H H45 0.5330 0.7245 0.1626 0.146 Uiso calc R 1 1
C C46 0.45783(19) 0.6157(5) 0.1550(2) 0.1002(16) Uani d . 1 1
H H46 0.4539 0.6013 0.2009 0.120 Uiso calc R 1 1

loop_
_atom_site_aniso_label
_atom_site_aniso_U_11
_atom_site_aniso_U_22
_atom_site_aniso_U_33
_atom_site_aniso_U_12
_atom_site_aniso_U_13
_atom_site_aniso_U_23
Cu1 0.0448(3) 0.0748(5) 0.0513(3) -0.0022(3) 0.000 0.000
S1 0.0792(6) 0.0684(7) 0.0544(5) -0.0009(5) -0.0183(4) 0.0036(4)
P1 0.0491(4) 0.0655(6) 0.0490(4) -0.0057(4) -0.0055(3) 0.0063(4)
P2 0.0434(4) 0.0800(7) 0.0480(4) -0.0053(4) -0.0010(3) -0.0079(4)
P3 0.0781(10) 0.1068(16) 0.1562(19) 0.000 -0.0655(11) 0.000
F1 0.0818(19) 0.185(4) 0.278(5) 0.002(2) -0.058(2) -0.012(3)
F2 0.152(3) 0.140(3) 0.220(4) -0.010(2) -0.064(3) -0.045(3)
F3 0.186(3) 0.137(3) 0.182(3) 0.008(2) -0.090(3) 0.026(3)
C1 0.0446(15) 0.073(2) 0.0595(18) -0.0040(15) -0.0001(13) -0.0038(17)
C11 0.0624(18) 0.058(2) 0.0598(19) -0.0064(16) -0.0009(15) 0.0016(16)
C12 0.088(3) 0.102(4) 0.068(2) 0.028(2) -0.0006(19) -0.007(2)
C13 0.095(3) 0.112(4) 0.102(4) 0.036(3) 0.005(3) -0.002(3)
C14 0.143(5) 0.085(4) 0.106(4) 0.021(3) 0.017(3) -0.010(3)
C15 0.270(9) 0.107(5) 0.094(4) 0.055(5) -0.060(5) -0.035(3)
C16 0.181(5) 0.083(4) 0.100(3) 0.031(3) -0.067(3) -0.019(3)
C21 0.0567(18) 0.072(3) 0.0632(19) -0.0018(16) 0.0013(14) 0.0155(18)
C22 0.057(2) 0.098(3) 0.100(3) -0.015(2) 0.0021(19) 0.022(3)
C23 0.071(3) 0.118(4) 0.154(5) -0.021(3) 0.021(3) 0.042(4)
C24 0.113(4) 0.132(5) 0.121(4) 0.001(3) 0.045(3) 0.055(4)
C25 0.121(4) 0.154(6) 0.085(3) 0.015(4) 0.013(3) 0.058(3)
C26 0.075(2) 0.121(4) 0.068(2) 0.008(2) 0.0031(19) 0.036(2)
C31 0.0624(19) 0.101(3) 0.0513(18) -0.010(2) -0.0058(16) -0.0060(19)
C32 0.143(4) 0.154(5) 0.068(3) 0.013(4) -0.036(3) -0.001(3)
C33 0.244(8) 0.206(9) 0.076(4) 0.028(7) -0.068(5) 0.011(4)
C34 0.229(8) 0.217(9) 0.049(3) 0.004(6) -0.013(4) -0.013(4)
C35 0.126(4) 0.182(6) 0.060(3) -0.004(4) 0.005(3) -0.031(3)
C36 0.074(2) 0.125(4) 0.060(2) -0.006(2) 0.0007(17) -0.021(2)
C41 0.0447(15) 0.075(3) 0.066(2) 0.0004(16) 0.0017(14) -0.0104(18)
C42 0.070(2) 0.127(4) 0.068(2) -0.026(2) 0.0032(18) -0.001(2)
C43 0.079(3) 0.139(5) 0.095(3) -0.015(3) 0.021(2) 0.010(3)
C44 0.071(3) 0.101(4) 0.132(4) -0.018(2) 0.031(3) -0.005(3)
C45 0.083(3) 0.146(5) 0.137(5) -0.055(3) -0.002(3) -0.034(4)
C46 0.077(2) 0.143(5) 0.081(3) -0.043(3) -0.005(2) -0.013(3)

loop_
_atom_type_symbol
_atom_type_description
_atom_type_scat_dispersion_real
_atom_type_scat_dispersion_imag
_atom_type_scat_source
C C 0.0033 0.0016 'International Tables Vol C Tables 4.2.6.8 and 6.1.1.4'
H H 0.0000 0.0000 'International Tables Vol C Tables 4.2.6.8 and 6.1.1.4'
P P 0.1023 0.0942 'International Tables Vol C Tables 4.2.6.8 and 6.1.1.4'
F F 0.0171 0.0103 'International Tables Vol C Tables 4.2.6.8 and 6.1.1.4'
S S 0.1246 0.1234 'International Tables Vol C Tables 4.2.6.8 and 6.1.1.4'
Cu Cu 0.3201 1.2651 'International Tables Vol C Tables 4.2.6.8 and 6.1.1.4'

loop_
_geom_angle_atom_site_label_1
_geom_angle_atom_site_label_2
_geom_angle_atom_site_label_3
_geom_angle_site_symmetry_1
_geom_angle_site_symmetry_3
_geom_angle
P2 Cu1 P2 2_565 . 127.60(11)
P2 Cu1 S1 2_565 . 115.45(5)
P2 Cu1 S1 . . 97.37(6)
P2 Cu1 S1 2_565 2_565 97.37(6)
P2 Cu1 S1 . 2_565 115.45(5)
S1 Cu1 S1 . 2_565 101.63(13)
P1 S1 Cu1 . . 92.55(4)
C21 P1 C11 . . 108.11(19)
C21 P1 C1 . . 108.11(18)
C11 P1 C1 . . 106.27(17)
C21 P1 S1 . . 112.60(15)
C11 P1 S1 . . 111.40(15)
C1 P1 S1 . . 110.10(15)
C31 P2 C41 . . 102.94(16)
C31 P2 C1 . . 106.73(18)
C41 P2 C1 . . 101.95(17)
C31 P2 Cu1 . . 120.86(12)
C41 P2 Cu1 . . 118.30(14)
C1 P2 Cu1 . . 104.02(10)
F1 P3 F1 . 3_655 179.7(4)
F1 P3 F2 . . 89.8(2)
F1 P3 F2 3_655 . 90.4(2)
F1 P3 F2 . 3_655 90.4(2)
F1 P3 F2 3_655 3_655 89.8(2)
F2 P3 F2 . 3_655 91.3(4)
F1 P3 F3 . 3_655 91.8(2)
F1 P3 F3 3_655 3_655 88.0(2)
F2 P3 F3 . 3_655 177.5(3)
F2 P3 F3 3_655 3_655 90.6(3)
F1 P3 F3 . . 88.0(2)
F1 P3 F3 3_655 . 91.8(2)
F2 P3 F3 . . 90.6(3)
F2 P3 F3 3_655 . 177.5(3)
F3 P3 F3 3_655 . 87.6(3)
P1 C1 P2 . . 111.18(17)
P1 C1 H1A . . 109.4
P2 C1 H1A . . 109.4
P1 C1 H1B . . 109.4
P2 C1 H1B . . 109.4
H1A C1 H1B . . 108.0
C12 C11 C16 . . 117.8(4)
C12 C11 P1 . . 121.1(3)
C16 C11 P1 . . 121.0(3)
C11 C12 C13 . . 121.1(4)
C11 C12 H12 . . 119.4
C13 C12 H12 . . 119.4
C14 C13 C12 . . 120.4(5)
C14 C13 H13 . . 119.8
C12 C13 H13 . . 119.8
C15 C14 C13 . . 119.7(5)
C15 C14 H14 . . 120.2
C13 C14 H14 . . 120.2
C14 C15 C16 . . 120.8(5)
C14 C15 H15 . . 119.6
C16 C15 H15 . . 119.6
C11 C16 C15 . . 120.2(5)
C11 C16 H16 . . 119.9
C15 C16 H16 . . 119.9
C26 C21 C22 . . 119.3(3)
C26 C21 P1 . . 121.5(3)
C22 C21 P1 . . 119.1(3)
C23 C22 C21 . . 120.0(4)
C23 C22 H22 . . 120.0
C21 C22 H22 . . 120.0
C24 C23 C22 . . 120.5(4)
C24 C23 H23 . . 119.8
C22 C23 H23 . . 119.8
C23 C24 C25 . . 120.7(4)
C23 C24 H24 . . 119.6
C25 C24 H24 . . 119.6
C24 C25 C26 . . 120.2(5)
C24 C25 H25 . . 119.9
C26 C25 H25 . . 119.9
C21 C26 C25 . . 119.3(4)
C21 C26 H26 . . 120.4
C25 C26 H26 . . 120.4
C32 C31 C36 . . 120.5(4)
C32 C31 P2 . . 124.6(3)
C36 C31 P2 . . 114.8(3)
C31 C32 C33 . . 118.4(6)
C31 C32 H32 . . 120.8
C33 C32 H32 . . 120.8
C34 C33 C32 . . 118.9(6)
C34 C33 H33 . . 120.5
C32 C33 H33 . . 120.5
C35 C34 C33 . . 122.5(5)
C35 C34 H34 . . 118.8
C33 C34 H34 . . 118.8
C34 C35 C36 . . 118.9(6)
C34 C35 H35 . . 120.5
C36 C35 H35 . . 120.5
C35 C36 C31 . . 120.6(5)
C35 C36 H36 . . 119.7
C31 C36 H36 . . 119.7
C42 C41 C46 . . 117.1(4)
C42 C41 P2 . . 119.2(3)
C46 C41 P2 . . 123.4(3)
C41 C42 C43 . . 122.0(4)
C41 C42 H42 . . 119.0
C43 C42 H42 . . 119.0
C44 C43 C42 . . 120.1(5)
C44 C43 H43 . . 120.0
C42 C43 H43 . . 120.0
C43 C44 C45 . . 120.1(4)
C43 C44 H44 . . 119.9
C45 C44 H44 . . 119.9
C44 C45 C46 . . 120.2(4)
C44 C45 H45 . . 119.9
C46 C45 H45 . . 119.9
C41 C46 C45 . . 120.4(4)
C41 C46 H46 . . 119.8
C45 C46 H46 . . 119.8

loop_
_geom_bond_atom_site_label_1
_geom_bond_atom_site_label_2
_geom_bond_site_symmetry_2
_geom_bond_distance
_geom_bond_publ_flag
Cu1 P2 . 2.300(3) y
Cu1 S1 . 2.411(3) y
S1 P1 . 1.993(2) ?
P1 C21 . 1.810(4) ?
P1 C11 . 1.824(4) ?
P1 C1 . 1.836(4) ?
P2 C31 . 1.831(4) ?
P2 C41 . 1.845(4) ?
P2 C1 . 1.866(4) ?
P3 F1 . 1.561(4) ?
P3 F1 3_655 1.561(4) ?
P3 F2 . 1.585(4) ?
P3 F2 3_655 1.585(4) ?
P3 F3 3_655 1.593(4) ?
P3 F3 . 1.593(4) ?
C1 H1A . 0.9700 ?
C1 H1B . 0.9700 ?
C11 C12 . 1.371(5) ?
C11 C16 . 1.373(6) ?
C12 C13 . 1.392(6) ?
C12 H12 . 0.9300 ?
C13 C14 . 1.347(7) ?
C13 H13 . 0.9300 ?
C14 C15 . 1.345(8) ?
C14 H14 . 0.9300 ?
C15 C16 . 1.404(7) ?
C15 H15 . 0.9300 ?
C16 H16 . 0.9300 ?
C21 C26 . 1.397(5) ?
C21 C22 . 1.397(5) ?
C22 C23 . 1.388(6) ?
C22 H22 . 0.9300 ?
C23 C24 . 1.363(7) ?
C23 H23 . 0.9300 ?
C24 C25 . 1.374(7) ?
C24 H24 . 0.9300 ?
C25 C26 . 1.405(6) ?
C25 H25 . 0.9300 ?
C26 H26 . 0.9300 ?
C31 C32 . 1.390(6) ?
C31 C36 . 1.403(6) ?
C32 C33 . 1.418(7) ?
C32 H32 . 0.9300 ?
C33 C34 . 1.403(10) ?
C33 H33 . 0.9300 ?
C34 C35 . 1.351(9) ?
C34 H34 . 0.9300 ?
C35 C36 . 1.391(6) ?
C35 H35 . 0.9300 ?
C36 H36 . 0.9300 ?
C41 C42 . 1.364(5) ?
C41 C46 . 1.390(5) ?
C42 C43 . 1.405(6) ?
C42 H42 . 0.9300 ?
C43 C44 . 1.337(7) ?
C43 H43 . 0.9300 ?
C44 C45 . 1.361(7) ?
C44 H44 . 0.9300 ?
C45 C46 . 1.409(6) ?
C45 H45 . 0.9300 ?
C46 H46 . 0.9300 ?
